data_7000183
loop_
_publ_author_name
'Elsegood, Mark R. J.'
'Lake, Andrew J.'
'Smith, Martin B.'

_publ_section_title
;
 A novel fluorene-containing \k4-P2N2-tetradentate platinum(II) complex
;
_journal_issue 1
_journal_name_full 'Dalton Transactions'
_journal_page_first 30
_journal_page_last 32
_journal_paper_doi 10.1039/b816351k
_journal_year 2009
_chemical_formula_moiety 'C52 H42 Cl2 N4 P2 Pt, C4 H10 O'
_chemical_formula_sum 'C28 H26 Cl N2 O0.5 P Pt0.5'
_chemical_formula_weight 562.47
_chemical_name_systematic
;
?
;
_space_group_IT_number 15
_symmetry_cell_setting monoclinic
_symmetry_space_group_name_Hall '-I 2ya'
_symmetry_space_group_name_H-M 'I 1 2/a 1'
_atom_sites_solution_hydrogens geom
_atom_sites_solution_primary heavy
_atom_sites_solution_secondary difmap
_audit_creation_method SHELXL-97
_cell_angle_alpha 90.00
_cell_angle_beta 111.046(2)
_cell_angle_gamma 90.00
_cell_formula_units_Z 8
_cell_length_a 20.0646(8)
_cell_length_b 10.7880(4)
_cell_length_c 23.7050(9)
_cell_measurement_reflns_used 10767
_cell_measurement_temperature 150(2)
_cell_measurement_theta_max 28.97
_cell_measurement_theta_min 2.18
_cell_volume 4788.8(3)
_computing_cell_refinement 'Bruker SAINT'
_computing_data_collection 'Bruker SMART'
_computing_data_reduction 'Bruker SAINT'
_computing_molecular_graphics 'Bruker SHELXTL'
_computing_publication_material 'Bruker SHELXTL and local programs'
_computing_structure_refinement 'Bruker SHELXTL'
_computing_structure_solution 'Bruker SHELXTL'
_diffrn_ambient_temperature 150(2)
_diffrn_measured_fraction_theta_full 1.000
_diffrn_measured_fraction_theta_max 0.908
_diffrn_measurement_device_type 'Bruker SMART 1000 CCD diffractometer'
_diffrn_measurement_method '\w rotation with narrow frames'
_diffrn_radiation_monochromator graphite
_diffrn_radiation_source 'sealed tube'
_diffrn_radiation_type MoK\a
_diffrn_radiation_wavelength 0.71073
_diffrn_reflns_av_R_equivalents 0.0223
_diffrn_reflns_av_sigmaI/netI 0.0237
_diffrn_reflns_limit_h_max 27
_diffrn_reflns_limit_h_min -26
_diffrn_reflns_limit_k_max 14
_diffrn_reflns_limit_k_min -14
_diffrn_reflns_limit_l_max 32
_diffrn_reflns_limit_l_min -30
_diffrn_reflns_number 20850
_diffrn_reflns_theta_full 26.00
_diffrn_reflns_theta_max 29.08
_diffrn_reflns_theta_min 1.84
_diffrn_standards_decay_% 0
_diffrn_standards_number 0
_exptl_absorpt_coefficient_mu 3.154
_exptl_absorpt_correction_T_max 0.685
_exptl_absorpt_correction_T_min 0.405
_exptl_absorpt_correction_type multi-scan
_exptl_absorpt_process_details 'SADABS v2.10 (Sheldrick, 2003)'
_exptl_crystal_colour yellow
_exptl_crystal_density_diffrn 1.560
_exptl_crystal_density_method 'not measured'
_exptl_crystal_description block
_exptl_crystal_F_000 2264
_exptl_crystal_size_max 0.35
_exptl_crystal_size_mid 0.16
_exptl_crystal_size_min 0.13
_refine_diff_density_max 0.662
_refine_diff_density_min -0.508
_refine_diff_density_rms 0.073
_refine_ls_extinction_method none
_refine_ls_goodness_of_fit_ref 1.064
_refine_ls_hydrogen_treatment mixed
_refine_ls_matrix_type full
_refine_ls_number_parameters 313
_refine_ls_number_reflns 5835
_refine_ls_number_restraints 38
_refine_ls_restrained_S_all 1.081
_refine_ls_R_factor_all 0.0350
_refine_ls_R_factor_gt 0.0208
_refine_ls_shift/su_max 0.000
_refine_ls_shift/su_mean 0.000
_refine_ls_structure_factor_coef Fsqd
_refine_ls_weighting_details 'calc w=1/[\s^2^(Fo^2^)+(0.0154P)^2^+6.4730P] where P=(Fo^2^+2Fc^2^)/3'
_refine_ls_weighting_scheme calc
_refine_ls_wR_factor_gt 0.0414
_refine_ls_wR_factor_ref 0.0471
_reflns_number_gt 4567
_reflns_number_total 5835
_reflns_threshold_expression I>2\s(I)
_cod_data_source_file b816351k.txt
_cod_data_source_block 3
_cod_original_sg_symbol_H-M I2/a
_cod_original_formula_sum 'C28 H26 Cl N2 O0.50 P Pt0.50'
_cod_database_code 7000183

loop_
_symmetry_equiv_pos_as_xyz
'x, y, z'
'-x+1/2, y, -z'
'x+1/2, y+1/2, z+1/2'
'-x+1, y+1/2, -z+1/2'
'-x, -y, -z'
'x-1/2, -y, z'
'-x+1/2, -y+1/2, -z+1/2'
'x, -y+1/2, z+1/2'

loop_
_atom_site_label
_atom_site_type_symbol
_atom_site_fract_x
_atom_site_fract_y
_atom_site_fract_z
_atom_site_U_iso_or_equiv
_atom_site_adp_type
_atom_site_occupancy
_atom_site_symmetry_multiplicity
_atom_site_calc_flag
_atom_site_refinement_flags
_atom_site_disorder_assembly
_atom_site_disorder_group
Pt1 Pt 0.2500 0.246212(12) 0.0000 0.02410(4) Uani 1 2 d S . .
Cl1 Cl 0.32506(4) 0.08876(5) 0.05837(3) 0.03518(15) Uani 1 1 d . . .
P1 P 0.32458(3) 0.37755(5) 0.06628(3) 0.02659(14) Uani 1 1 d . . .
C1 C 0.33837(16) 0.3198(2) 0.14409(12) 0.0404(6) Uani 1 1 d . . .
H1A H 0.3784 0.2599 0.1568 0.049 Uiso 1 1 calc R . .
H1B H 0.3512 0.3902 0.1728 0.049 Uiso 1 1 calc R . .
N1 N 0.27435(15) 0.2602(2) 0.14589(11) 0.0462(6) Uani 1 1 d . . .
H1 H 0.2654(18) 0.191(3) 0.1289(16) 0.069 Uiso 1 1 d . . .
N2 N 0.23605(15) 0.3163(2) 0.17411(10) 0.0444(6) Uani 1 1 d . . .
C2 C 0.17542(17) 0.2675(2) 0.17125(12) 0.0417(6) Uani 1 1 d . . .
C3 C 0.13257(16) 0.1618(2) 0.13828(12) 0.0391(6) Uani 1 1 d . . .
C4 C 0.14219(16) 0.0739(2) 0.09860(12) 0.0400(6) Uani 1 1 d . . .
H4 H 0.1846 0.0737 0.0895 0.048 Uiso 1 1 calc R . .
C5 C 0.08892(17) -0.0133(3) 0.07255(13) 0.0453(7) Uani 1 1 d . . .
H5 H 0.0954 -0.0735 0.0457 0.054 Uiso 1 1 calc R . .
C6 C 0.02644(18) -0.0142(3) 0.08504(14) 0.0492(7) Uani 1 1 d . . .
H6 H -0.0092 -0.0749 0.0670 0.059 Uiso 1 1 calc R . .
C7 C 0.01591(17) 0.0736(3) 0.12392(13) 0.0473(7) Uani 1 1 d . . .
H7 H -0.0270 0.0739 0.1322 0.057 Uiso 1 1 calc R . .
C8 C 0.06828(17) 0.1603(3) 0.15033(12) 0.0427(7) Uani 1 1 d . . .
C9 C 0.06992(19) 0.2637(3) 0.19162(12) 0.0494(8) Uani 1 1 d . . .
C10 C 0.0208(2) 0.3021(3) 0.21688(14) 0.0625(10) Uani 1 1 d . . .
H10 H -0.0230 0.2590 0.2086 0.075 Uiso 1 1 calc R . .
C11 C 0.0371(3) 0.4052(4) 0.25451(16) 0.0775(13) Uani 1 1 d . . .
H11 H 0.0037 0.4336 0.2715 0.093 Uiso 1 1 calc R . .
C12 C 0.1007(3) 0.4666(4) 0.26749(15) 0.0766(13) Uani 1 1 d . . .
H12 H 0.1110 0.5355 0.2942 0.092 Uiso 1 1 calc R . .
C13 C 0.1504(2) 0.4301(3) 0.24239(14) 0.0637(10) Uani 1 1 d . . .
H13 H 0.1940 0.4739 0.2510 0.076 Uiso 1 1 calc R . .
C14 C 0.13417(19) 0.3270(3) 0.20407(13) 0.0504(8) Uani 1 1 d . . .
C15 C 0.41161(13) 0.3763(2) 0.05968(12) 0.0305(5) Uani 1 1 d . . .
C16 C 0.47253(15) 0.4167(3) 0.10674(13) 0.0420(7) Uani 1 1 d . . .
H16 H 0.4688 0.4481 0.1429 0.050 Uiso 1 1 calc R . .
C17 C 0.53824(15) 0.4106(3) 0.10033(15) 0.0488(8) Uani 1 1 d . . .
H17 H 0.5797 0.4381 0.1323 0.059 Uiso 1 1 calc R . .
C18 C 0.54415(15) 0.3653(3) 0.04814(14) 0.0452(7) Uani 1 1 d . . .
H18 H 0.5897 0.3612 0.0444 0.054 Uiso 1 1 calc R . .
C19 C 0.48437(15) 0.3256(2) 0.00114(14) 0.0407(6) Uani 1 1 d . . .
H19 H 0.4886 0.2946 -0.0350 0.049 Uiso 1 1 calc R . .
C20 C 0.41809(14) 0.3314(2) 0.00699(12) 0.0335(6) Uani 1 1 d . . .
H20 H 0.3768 0.3044 -0.0253 0.040 Uiso 1 1 calc R . .
C21 C 0.30257(12) 0.53922(19) 0.07177(11) 0.0264(5) Uani 1 1 d . . .
C22 C 0.24877(13) 0.5691(2) 0.09370(11) 0.0313(5) Uani 1 1 d . . .
H22 H 0.2214 0.5051 0.1024 0.038 Uiso 1 1 calc R . .
C23 C 0.23512(14) 0.6921(2) 0.10286(12) 0.0359(6) Uani 1 1 d . . .
H23 H 0.1993 0.7118 0.1188 0.043 Uiso 1 1 calc R . .
C24 C 0.27341(15) 0.7861(2) 0.08888(13) 0.0376(6) Uani 1 1 d . . .
H24 H 0.2637 0.8702 0.0949 0.045 Uiso 1 1 calc R . .
C25 C 0.32582(14) 0.7573(2) 0.06610(12) 0.0378(6) Uani 1 1 d . . .
H25 H 0.3515 0.8218 0.0557 0.045 Uiso 1 1 calc R . .
C26 C 0.34126(13) 0.6343(2) 0.05822(12) 0.0321(5) Uani 1 1 d . . .
H26 H 0.3783 0.6150 0.0435 0.039 Uiso 1 1 calc R . .
O1 O 0.2500 0.7500 0.2500 0.0810(13) Uani 1 2 d SDU . .
C27 C 0.3124(4) 0.7446(7) 0.2557(3) 0.063(2) Uani 0.514(8) 1 d PDU A 1
H27A H 0.3377 0.7981 0.2909 0.076 Uiso 0.514(8) 1 calc PR A 1
H27B H 0.3156 0.7879 0.2199 0.076 Uiso 0.514(8) 1 calc PR A 1
C28 C 0.3557(3) 0.6383(5) 0.2631(2) 0.129(2) Uani 1 1 d DU . .
H28A H 0.4041 0.6633 0.2669 0.194 Uiso 0.514(8) 1 calc PR A 1
H28B H 0.3357 0.5840 0.2279 0.194 Uiso 0.514(8) 1 calc PR A 1
H28C H 0.3575 0.5937 0.2996 0.194 Uiso 0.514(8) 1 calc PR A 1
H28D H 0.3730 0.5529 0.2722 0.194 Uiso 0.486(8) 1 calc PR A 2
H28E H 0.3863 0.6939 0.2944 0.194 Uiso 0.486(8) 1 calc PR A 2
H28F H 0.3572 0.6626 0.2237 0.194 Uiso 0.486(8) 1 calc PR A 2
C27X C 0.2935(5) 0.6450(6) 0.2617(4) 0.070(3) Uani 0.486(8) 1 d PDU A 2
H27C H 0.2952 0.6141 0.3015 0.084 Uiso 0.486(8) 1 calc PR A 2
H27D H 0.2664 0.5824 0.2317 0.084 Uiso 0.486(8) 1 calc PR A 2

loop_
_atom_site_aniso_label
_atom_site_aniso_U_11
_atom_site_aniso_U_22
_atom_site_aniso_U_33
_atom_site_aniso_U_23
_atom_site_aniso_U_13
_atom_site_aniso_U_12
Pt1 0.02823(6) 0.01393(5) 0.02893(7) 0.000 0.00879(5) 0.000
Cl1 0.0408(4) 0.0194(3) 0.0413(4) 0.0054(2) 0.0099(3) 0.0055(2)
P1 0.0296(3) 0.0177(3) 0.0295(3) -0.0010(2) 0.0069(3) 0.0012(2)
C1 0.0559(18) 0.0267(13) 0.0316(14) 0.0008(11) 0.0071(13) -0.0006(12)
N1 0.0773(18) 0.0267(11) 0.0407(13) -0.0034(11) 0.0284(12) -0.0051(13)
N2 0.0743(18) 0.0287(11) 0.0277(12) 0.0041(9) 0.0152(12) 0.0113(12)
C2 0.0624(18) 0.0309(14) 0.0302(13) 0.0072(11) 0.0148(12) 0.0091(13)
C3 0.0595(18) 0.0285(13) 0.0314(14) 0.0084(11) 0.0189(13) 0.0083(12)
C4 0.0588(18) 0.0288(13) 0.0386(15) 0.0042(11) 0.0250(14) 0.0037(12)
C5 0.066(2) 0.0337(14) 0.0395(16) 0.0013(12) 0.0232(15) 0.0025(14)
C6 0.061(2) 0.0416(16) 0.0456(18) 0.0053(13) 0.0203(16) -0.0030(14)
C7 0.0537(19) 0.0506(17) 0.0436(17) 0.0157(14) 0.0248(15) 0.0114(15)
C8 0.0616(19) 0.0391(15) 0.0311(15) 0.0112(12) 0.0212(14) 0.0154(14)
C9 0.072(2) 0.0472(17) 0.0301(13) 0.0108(13) 0.0196(14) 0.0248(17)
C10 0.084(3) 0.070(2) 0.0400(18) 0.0116(16) 0.0303(18) 0.036(2)
C11 0.100(3) 0.090(3) 0.045(2) 0.003(2) 0.028(2) 0.052(3)
C12 0.113(4) 0.071(3) 0.0364(19) -0.0068(17) 0.016(2) 0.050(3)
C13 0.090(3) 0.0519(19) 0.0376(17) -0.0041(15) 0.0090(18) 0.0270(19)
C14 0.079(2) 0.0410(16) 0.0280(15) 0.0056(12) 0.0157(15) 0.0248(16)
C15 0.0281(13) 0.0185(10) 0.0396(14) -0.0024(10) 0.0057(11) 0.0028(9)
C16 0.0367(15) 0.0388(15) 0.0425(16) -0.0087(12) 0.0045(13) 0.0001(12)
C17 0.0295(15) 0.0467(17) 0.058(2) -0.0047(15) 0.0009(14) -0.0051(13)
C18 0.0300(15) 0.0397(15) 0.065(2) 0.0017(14) 0.0156(14) 0.0005(12)
C19 0.0405(16) 0.0330(14) 0.0521(18) -0.0048(12) 0.0207(14) -0.0004(12)
C20 0.0313(13) 0.0253(12) 0.0406(15) -0.0048(10) 0.0088(12) -0.0030(10)
C21 0.0301(13) 0.0179(10) 0.0287(12) -0.0033(9) 0.0077(10) -0.0002(9)
C22 0.0336(14) 0.0236(11) 0.0383(14) 0.0005(10) 0.0146(11) -0.0010(10)
C23 0.0385(15) 0.0321(13) 0.0407(15) 0.0000(11) 0.0185(12) 0.0064(11)
C24 0.0447(16) 0.0200(11) 0.0471(16) -0.0057(10) 0.0153(13) 0.0033(10)
C25 0.0416(14) 0.0208(11) 0.0526(15) -0.0008(12) 0.0191(12) -0.0047(12)
C26 0.0341(14) 0.0230(11) 0.0426(15) -0.0016(10) 0.0178(12) -0.0010(10)
O1 0.141(4) 0.056(2) 0.0469(19) 0.0119(18) 0.035(3) 0.042(3)
C27 0.095(5) 0.051(4) 0.044(3) 0.000(3) 0.025(4) -0.012(4)
C28 0.151(5) 0.130(5) 0.080(3) 0.018(3) 0.008(4) 0.080(4)
C27X 0.121(7) 0.033(4) 0.053(4) 0.010(3) 0.026(5) 0.006(4)

loop_
_atom_type_symbol
_atom_type_description
_atom_type_scat_dispersion_real
_atom_type_scat_dispersion_imag
_atom_type_scat_source
C C 0.0033 0.0016 'International Tables Vol C Tables 4.2.6.8 and 6.1.1.4'
H H 0.0000 0.0000 'International Tables Vol C Tables 4.2.6.8 and 6.1.1.4'
N N 0.0061 0.0033 'International Tables Vol C Tables 4.2.6.8 and 6.1.1.4'
P P 0.1023 0.0942 'International Tables Vol C Tables 4.2.6.8 and 6.1.1.4'
Cl Cl 0.1484 0.1585 'International Tables Vol C Tables 4.2.6.8 and 6.1.1.4'
Pt Pt -1.7033 8.3905 'International Tables Vol C Tables 4.2.6.8 and 6.1.1.4'
O O 0.0106 0.0060 'International Tables Vol C Tables 4.2.6.8 and 6.1.1.4'

loop_
_geom_angle_atom_site_label_1
_geom_angle_atom_site_label_2
_geom_angle_atom_site_label_3
_geom_angle
_geom_angle_site_symmetry_1
_geom_angle_site_symmetry_3
_geom_angle_publ_flag
P1 Pt1 P1 101.61(3) . 2 ?
P1 Pt1 Cl1 172.04(2) . 2 ?
P1 Pt1 Cl1 85.36(2) 2 2 ?
P1 Pt1 Cl1 85.36(2) . . ?
P1 Pt1 Cl1 172.04(2) 2 . ?
Cl1 Pt1 Cl1 87.95(3) 2 . ?
C15 P1 C21 106.31(11) . . ?
C15 P1 C1 106.09(13) . . ?
C21 P1 C1 101.71(12) . . ?
C15 P1 Pt1 110.90(8) . . ?
C21 P1 Pt1 122.62(8) . . ?
C1 P1 Pt1 107.80(9) . . ?
N1 C1 P1 110.94(19) . . ?
N2 N1 C1 119.4(2) . . ?
C2 N2 N1 119.1(2) . . ?
N2 C2 C14 119.2(3) . . ?
N2 C2 C3 134.1(3) . . ?
C14 C2 C3 106.6(3) . . ?
C4 C3 C8 118.9(3) . . ?
C4 C3 C2 133.5(3) . . ?
C8 C3 C2 107.6(2) . . ?
C5 C4 C3 119.2(3) . . ?
C6 C5 C4 121.3(3) . . ?
C5 C6 C7 120.1(3) . . ?
C8 C7 C6 119.4(3) . . ?
C7 C8 C3 121.1(3) . . ?
C7 C8 C9 130.2(3) . . ?
C3 C8 C9 108.6(3) . . ?
C10 C9 C14 120.5(3) . . ?
C10 C9 C8 131.4(3) . . ?
C14 C9 C8 108.0(3) . . ?
C9 C10 C11 118.5(4) . . ?
C12 C11 C10 121.1(4) . . ?
C11 C12 C13 121.4(4) . . ?
C12 C13 C14 117.9(4) . . ?
C9 C14 C13 120.6(3) . . ?
C9 C14 C2 109.1(3) . . ?
C13 C14 C2 130.3(4) . . ?
C20 C15 C16 119.3(2) . . ?
C20 C15 P1 119.07(19) . . ?
C16 C15 P1 121.6(2) . . ?
C17 C16 C15 119.6(3) . . ?
C18 C17 C16 120.7(3) . . ?
C17 C18 C19 120.4(3) . . ?
C18 C19 C20 119.5(3) . . ?
C19 C20 C15 120.6(2) . . ?
C26 C21 C22 119.1(2) . . ?
C26 C21 P1 121.42(18) . . ?
C22 C21 P1 119.34(17) . . ?
C23 C22 C21 120.2(2) . . ?
C24 C23 C22 120.4(2) . . ?
C25 C24 C23 119.8(2) . . ?
C24 C25 C26 120.4(2) . . ?
C25 C26 C21 120.2(2) . . ?
C27 O1 C27 180.0(7) 7_565 . ?
C27 O1 C27X 52.5(5) 7_565 7_565 ?
C27 O1 C27X 127.5(5) . 7_565 ?
C27 O1 C27X 127.5(5) 7_565 . ?
C27 O1 C27X 52.5(5) . . ?
C27X O1 C27X 180.000(2) 7_565 . ?
O1 C27 C28 128.2(6) . . ?
C27X C28 C27 51.6(5) . . ?
C28 C27X O1 127.2(6) . . ?

loop_
_geom_bond_atom_site_label_1
_geom_bond_atom_site_label_2
_geom_bond_distance
_geom_bond_site_symmetry_2
_geom_bond_publ_flag
Pt1 P1 2.2420(6) . ?
Pt1 P1 2.2420(6) 2 ?
Pt1 Cl1 2.3603(6) 2 ?
Pt1 Cl1 2.3603(6) . ?
P1 C15 1.808(3) . ?
P1 C21 1.815(2) . ?
P1 C1 1.871(3) . ?
C1 N1 1.451(4) . ?
N1 N2 1.332(3) . ?
N2 C2 1.305(4) . ?
C2 C14 1.471(4) . ?
C2 C3 1.473(4) . ?
C3 C4 1.397(4) . ?
C3 C8 1.418(4) . ?
C4 C5 1.391(4) . ?
C5 C6 1.388(4) . ?
C6 C7 1.390(4) . ?
C7 C8 1.377(4) . ?
C8 C9 1.477(4) . ?
C9 C10 1.388(4) . ?
C9 C14 1.394(5) . ?
C10 C11 1.389(5) . ?
C11 C12 1.371(6) . ?
C12 C13 1.388(5) . ?
C13 C14 1.399(4) . ?
C15 C20 1.388(4) . ?
C15 C16 1.396(3) . ?
C16 C17 1.382(4) . ?
C17 C18 1.374(4) . ?
C18 C19 1.380(4) . ?
C19 C20 1.387(4) . ?
C21 C26 1.391(3) . ?
C21 C22 1.394(3) . ?
C22 C23 1.387(3) . ?
C23 C24 1.382(4) . ?
C24 C25 1.379(4) . ?
C25 C26 1.391(3) . ?
O1 C27 1.211(8) 7_565 ?
O1 C27 1.211(8) . ?
O1 C27X 1.396(7) 7_565 ?
O1 C27X 1.396(7) . ?
C27 C28 1.412(8) . ?
C28 C27X 1.239(8) . ?

loop_
_geom_hbond_atom_site_label_D
_geom_hbond_atom_site_label_H
_geom_hbond_atom_site_label_A
_geom_hbond_distance_DH
_geom_hbond_distance_HA
_geom_hbond_distance_DA
_geom_hbond_angle_DHA
_geom_hbond_site_symmetry_A
N1 H1 Cl1 0.84(3) 2.62(3) 3.206(2) 128(3) .

loop_
_geom_torsion_atom_site_label_1
_geom_torsion_atom_site_label_2
_geom_torsion_atom_site_label_3
_geom_torsion_atom_site_label_4
_geom_torsion
_geom_torsion_site_symmetry_1
_geom_torsion_site_symmetry_2
_geom_torsion_site_symmetry_3
_geom_torsion_site_symmetry_4
_geom_torsion_publ_flag
P1 Pt1 P1 C15 -108.78(9) 2 . . . ?
Cl1 Pt1 P1 C15 67.35(9) . . . . ?
P1 Pt1 P1 C21 18.18(9) 2 . . . ?
Cl1 Pt1 P1 C21 -165.69(10) . . . . ?
P1 Pt1 P1 C1 135.48(10) 2 . . . ?
Cl1 Pt1 P1 C1 -48.39(10) . . . . ?
C15 P1 C1 N1 -152.07(18) . . . . ?
C21 P1 C1 N1 96.93(19) . . . . ?
Pt1 P1 C1 N1 -33.2(2) . . . . ?
P1 C1 N1 N2 -108.7(2) . . . . ?
C1 N1 N2 C2 174.3(2) . . . . ?
N1 N2 C2 C14 178.0(2) . . . . ?
N1 N2 C2 C3 -5.7(4) . . . . ?
N2 C2 C3 C4 1.2(5) . . . . ?
C14 C2 C3 C4 177.8(3) . . . . ?
N2 C2 C3 C8 -175.7(3) . . . . ?
C14 C2 C3 C8 0.9(3) . . . . ?
C8 C3 C4 C5 -0.7(4) . . . . ?
C2 C3 C4 C5 -177.3(3) . . . . ?
C3 C4 C5 C6 0.3(4) . . . . ?
C4 C5 C6 C7 0.4(4) . . . . ?
C5 C6 C7 C8 -0.7(4) . . . . ?
C6 C7 C8 C3 0.3(4) . . . . ?
C6 C7 C8 C9 178.5(3) . . . . ?
C4 C3 C8 C7 0.4(4) . . . . ?
C2 C3 C8 C7 177.8(2) . . . . ?
C4 C3 C8 C9 -178.2(2) . . . . ?
C2 C3 C8 C9 -0.7(3) . . . . ?
C7 C8 C9 C10 1.7(5) . . . . ?
C3 C8 C9 C10 -179.9(3) . . . . ?
C7 C8 C9 C14 -178.1(3) . . . . ?
C3 C8 C9 C14 0.3(3) . . . . ?
C14 C9 C10 C11 0.2(4) . . . . ?
C8 C9 C10 C11 -179.6(3) . . . . ?
C9 C10 C11 C12 -1.2(5) . . . . ?
C10 C11 C12 C13 1.6(6) . . . . ?
C11 C12 C13 C14 -1.1(5) . . . . ?
C10 C9 C14 C13 0.2(4) . . . . ?
C8 C9 C14 C13 -179.9(3) . . . . ?
C10 C9 C14 C2 -179.5(3) . . . . ?
C8 C9 C14 C2 0.3(3) . . . . ?
C12 C13 C14 C9 0.2(4) . . . . ?
C12 C13 C14 C2 179.9(3) . . . . ?
N2 C2 C14 C9 176.5(2) . . . . ?
C3 C2 C14 C9 -0.8(3) . . . . ?
N2 C2 C14 C13 -3.2(5) . . . . ?
C3 C2 C14 C13 179.5(3) . . . . ?
C21 P1 C15 C20 -115.9(2) . . . . ?
C1 P1 C15 C20 136.4(2) . . . . ?
Pt1 P1 C15 C20 19.6(2) . . . . ?
C21 P1 C15 C16 65.5(2) . . . . ?
C1 P1 C15 C16 -42.2(2) . . . . ?
Pt1 P1 C15 C16 -158.99(19) . . . . ?
C20 C15 C16 C17 -0.4(4) . . . . ?
P1 C15 C16 C17 178.1(2) . . . . ?
C15 C16 C17 C18 0.0(4) . . . . ?
C16 C17 C18 C19 0.3(5) . . . . ?
C17 C18 C19 C20 -0.2(4) . . . . ?
C18 C19 C20 C15 -0.2(4) . . . . ?
C16 C15 C20 C19 0.5(4) . . . . ?
P1 C15 C20 C19 -178.1(2) . . . . ?
C15 P1 C21 C26 13.4(2) . . . . ?
C1 P1 C21 C26 124.2(2) . . . . ?
Pt1 P1 C21 C26 -115.6(2) . . . . ?
C15 P1 C21 C22 -162.5(2) . . . . ?
C1 P1 C21 C22 -51.6(2) . . . . ?
Pt1 P1 C21 C22 68.6(2) . . . . ?
C26 C21 C22 C23 -1.2(4) . . . . ?
P1 C21 C22 C23 174.8(2) . . . . ?
C21 C22 C23 C24 1.7(4) . . . . ?
C22 C23 C24 C25 -0.5(4) . . . . ?
C23 C24 C25 C26 -1.2(4) . . . . ?
C24 C25 C26 C21 1.7(4) . . . . ?
C22 C21 C26 C25 -0.5(4) . . . . ?
P1 C21 C26 C25 -176.3(2) . . . . ?
C27X O1 C27 C28 -174.8(6) 7_565 . . . ?
C27X O1 C27 C28 5.2(6) . . . . ?
O1 C27 C28 C27X -5.9(7) . . . . ?
C27 C28 C27X O1 5.1(6) . . . . ?
C27 O1 C27X C28 174.2(7) 7_565 . . . ?
C27 O1 C27X C28 -5.8(7) . . . . ?
